data_4342086
loop_
_publ_author_name
'Duan, Jingui'
'Higuchi, Masakazu'
'Kitagawa, Susumu'

_publ_section_title
;
 Predesign and systematic synthesis of 11 highly porous coordination
 polymers with unprecedented topology.
;
_journal_issue 4
_journal_name_full 'Inorganic chemistry'
_journal_page_first 1645
_journal_page_last 1649
_journal_paper_doi 10.1021/ic502643m
_journal_volume 54
_journal_year 2015
_chemical_formula_sum 'C40 H26 N3 O17 Zn4'
_chemical_formula_weight 1082.12
_chemical_name_systematic
; 
 ? 
;
_space_group_IT_number 14
_symmetry_space_group_name_Hall '-P 2yn'
_symmetry_space_group_name_H-M 'P 1 21/n 1'
_atom_sites_solution_hydrogens geom
_atom_sites_solution_primary direct
_atom_sites_solution_secondary difmap
_audit_creation_method SHELXL-97
_cell_angle_alpha 90.00
_cell_angle_beta 90.00(3)
_cell_angle_gamma 90.00
_cell_formula_units_Z 4
_cell_length_a 10.349(2)
_cell_length_b 32.284(7)
_cell_length_c 26.084(5)
_cell_measurement_temperature 223(2)
_cell_volume 8715(3)
_computing_structure_refinement 'SHELXL-97 (Sheldrick, 1997)'
_computing_structure_solution 'SHELXS-97 (Sheldrick, 1990)'
_diffrn_ambient_temperature 223(2)
_diffrn_measured_fraction_theta_full 0.987
_diffrn_measured_fraction_theta_max 0.987
_diffrn_radiation_monochromator graphite
_diffrn_radiation_source 'fine-focus sealed tube'
_diffrn_radiation_type MoK\a
_diffrn_radiation_wavelength 0.71073
_diffrn_reflns_av_R_equivalents 0.0870
_diffrn_reflns_av_sigmaI/netI 0.1338
_diffrn_reflns_limit_h_max 10
_diffrn_reflns_limit_h_min -12
_diffrn_reflns_limit_k_max 38
_diffrn_reflns_limit_k_min -38
_diffrn_reflns_limit_l_max 26
_diffrn_reflns_limit_l_min -31
_diffrn_reflns_number 43836
_diffrn_reflns_theta_full 25.05
_diffrn_reflns_theta_max 25.05
_diffrn_reflns_theta_min 1.48
_exptl_absorpt_coefficient_mu 1.126
_exptl_absorpt_correction_T_max 0.9355
_exptl_absorpt_correction_T_min 0.8767
_exptl_crystal_colour colorless
_exptl_crystal_density_diffrn 0.825
_exptl_crystal_density_method 'not measured'
_exptl_crystal_description block
_exptl_crystal_F_000 2172
_exptl_crystal_size_max 0.12
_exptl_crystal_size_mid 0.06
_exptl_crystal_size_min 0.06
_platon_squeeze_details
;
;
_refine_diff_density_max 2.869
_refine_diff_density_min -1.152
_refine_diff_density_rms 0.195
_refine_ls_extinction_method none
_refine_ls_goodness_of_fit_ref 1.010
_refine_ls_hydrogen_treatment constor
_refine_ls_matrix_type full
_refine_ls_number_parameters 560
_refine_ls_number_reflns 15232
_refine_ls_number_restraints 947
_refine_ls_restrained_S_all 1.018
_refine_ls_R_factor_all 0.1575
_refine_ls_R_factor_gt 0.1139
_refine_ls_shift/su_max 0.015
_refine_ls_shift/su_mean 0.001
_refine_ls_structure_factor_coef Fsqd
_refine_ls_weighting_details 'calc w=1/[\s^2^(Fo^2^)+(0.1976P)^2^+0.0000P] where P=(Fo^2^+2Fc^2^)/3'
_refine_ls_weighting_scheme calc
_refine_ls_wR_factor_gt 0.3098
_refine_ls_wR_factor_ref 0.3487
_reflns_number_gt 7566
_reflns_number_total 15232
_reflns_threshold_expression >2sigma(I)
_cod_data_source_file ic502643m_si_008.cif
_cod_data_source_block IIb
_cod_depositor_comments 'Adding full bibliography for 4342086--4342096.cif.'
_cod_original_sg_symbol_Hall -P2yn
_cod_original_sg_symbol_H-M P21/n
_cod_database_code 4342086

loop_
_symmetry_equiv_pos_as_xyz
'x, y, z'
'-x+1/2, y+1/2, -z+1/2'
'-x, -y, -z'
'x-1/2, -y-1/2, z-1/2'

loop_
_atom_site_label
_atom_site_type_symbol
_atom_site_fract_x
_atom_site_fract_y
_atom_site_fract_z
_atom_site_U_iso_or_equiv
_atom_site_adp_type
_atom_site_occupancy
_atom_site_symmetry_multiplicity
_atom_site_calc_flag
_atom_site_refinement_flags
_atom_site_disorder_assembly
_atom_site_disorder_group
C1 C 0.2644(9) 0.5288(3) 0.7523(4) 0.0408(18) Uani 1 1 d U . .
C2 C 0.3796(9) 0.5038(3) 0.7547(4) 0.046(2) Uani 1 1 d U . .
C3 C 0.5001(8) 0.5254(3) 0.7566(4) 0.043(2) Uani 1 1 d U . .
H3 H 0.5014 0.5544 0.7600 0.052 Uiso 1 1 calc R . .
C4 C 0.6166(9) 0.5031(3) 0.7534(4) 0.047(2) Uani 1 1 d U . .
C5 C 0.6161(10) 0.4611(3) 0.7484(4) 0.053(2) Uani 1 1 d U . .
H5 H 0.6946 0.4468 0.7445 0.063 Uiso 1 1 calc R . .
C6 C 0.5022(10) 0.4397(4) 0.7491(5) 0.061(2) Uani 1 1 d U . .
C7 C 0.3841(10) 0.4612(4) 0.7513(5) 0.057(2) Uani 1 1 d U . .
H7 H 0.3064 0.4461 0.7504 0.068 Uiso 1 1 calc R . .
C8 C 0.7410(9) 0.5278(3) 0.7528(4) 0.0410(19) Uani 1 1 d U . .
C9 C 0.5838(14) 0.3690(5) 0.7234(6) 0.087(3) Uani 1 1 d U . .
C10 C 0.5758(9) 0.3247(2) 0.7278(4) 0.089(3) Uani 1 1 d GU . .
C11 C 0.6405(9) 0.2969(3) 0.6962(3) 0.099(3) Uani 1 1 d GU . .
H11 H 0.6868 0.3067 0.6676 0.119 Uiso 1 1 calc R . .
C12 C 0.6369(8) 0.2548(3) 0.7068(3) 0.097(3) Uani 1 1 d GU . .
H12 H 0.6807 0.2360 0.6854 0.117 Uiso 1 1 calc R . .
C13 C 0.5684(7) 0.2404(2) 0.7490(3) 0.098(3) Uani 1 1 d GU . .
C14 C 0.5036(8) 0.2681(3) 0.7806(3) 0.090(3) Uani 1 1 d GU . .
H14 H 0.4573 0.2584 0.8092 0.108 Uiso 1 1 calc R . .
C15 C 0.5073(9) 0.3103(3) 0.7700(3) 0.085(3) Uani 1 1 d GU . .
H15 H 0.4635 0.3291 0.7914 0.102 Uiso 1 1 calc R . .
C16 C 0.5589(12) 0.1986(2) 0.7603(5) 0.110(3) Uani 1 1 d RU . .
C17 C 0.0003(10) 0.5400(4) 0.5992(4) 0.048(2) Uani 1 1 d U . .
C18 C -0.0022(13) 0.5177(5) 0.5461(5) 0.077(3) Uani 1 1 d U A .
C19 C 0.0430(13) 0.5403(5) 0.5051(5) 0.073(3) Uani 1 1 d U . .
C22 C -0.0545(14) 0.4788(5) 0.5441(5) 0.077(3) Uani 1 1 d U . .
C23 C -0.2631(11) 0.6423(4) 0.6506(5) 0.064(2) Uani 1 1 d U . .
C24 C -0.3816(11) 0.6606(5) 0.6312(5) 0.073(2) Uani 1 1 d U . .
C25 C -0.5006(11) 0.6428(5) 0.6486(5) 0.074(3) Uani 1 1 d U . .
H25 H -0.5004 0.6202 0.6713 0.089 Uiso 1 1 calc R . .
C26 C -0.6173(11) 0.6597(4) 0.6310(5) 0.068(2) Uani 1 1 d U . .
C27 C -0.6158(11) 0.6859(4) 0.5868(5) 0.072(3) Uani 1 1 d U . .
H27 H -0.6935 0.6949 0.5718 0.086 Uiso 1 1 calc R . .
C28 C -0.4984(12) 0.6978(5) 0.5667(5) 0.077(3) Uani 1 1 d U . .
C29 C -0.3858(11) 0.6857(4) 0.5870(5) 0.074(3) Uani 1 1 d U . .
H29 H -0.3081 0.6941 0.5715 0.089 Uiso 1 1 calc R . .
C30 C -0.7364(10) 0.6408(4) 0.6500(5) 0.061(2) Uani 1 1 d U . .
C31 C -0.5914(18) 0.7505(7) 0.5059(8) 0.123(3) Uani 1 1 d U . .
C32 C -0.5609(13) 0.7770(4) 0.4653(5) 0.131(3) Uani 1 1 d GU . .
C33 C -0.6637(9) 0.7973(4) 0.4420(5) 0.119(4) Uani 1 1 d GU . .
H33 H -0.7489 0.7915 0.4522 0.143 Uiso 1 1 calc R . .
C34 C -0.6404(9) 0.8263(4) 0.4037(4) 0.114(4) Uani 1 1 d GU . .
H34 H -0.7099 0.8401 0.3879 0.137 Uiso 1 1 calc R . .
C35 C -0.5144(11) 0.8349(3) 0.3887(4) 0.090(3) Uani 1 1 d GU . .
C36 C -0.4116(8) 0.8146(4) 0.4120(5) 0.119(4) Uani 1 1 d GU . .
H36 H -0.3264 0.8204 0.4018 0.142 Uiso 1 1 calc R . .
C37 C -0.4349(11) 0.7856(4) 0.4503(5) 0.135(4) Uani 1 1 d GU . .
H37 H -0.3654 0.7718 0.4660 0.162 Uiso 1 1 calc R . .
C38 C -0.5070(10) 0.8632(3) 0.3467(4) 0.070(2) Uani 1 1 d U . .
C39 C 0.2579(10) 0.3831(3) 0.7967(4) 0.149(7) Uani 1 1 d RU . .
H39A H 0.2288 0.3929 0.7730 0.223 Uiso 1 1 d R . .
H39B H 0.2931 0.3580 0.7828 0.223 Uiso 1 1 d R . .
H39C H 0.1801 0.3769 0.8153 0.223 Uiso 1 1 d R . .
C40 C 0.3624(10) 0.3731(3) 0.8630(4) 0.196(8) Uani 1 1 d RU . .
H40A H 0.4241 0.3848 0.8864 0.294 Uiso 1 1 d R . .
H40B H 0.2839 0.3670 0.8811 0.294 Uiso 1 1 d R . .
H40C H 0.3968 0.3480 0.8587 0.294 Uiso 1 1 d R . .
C20A C 0.1137(17) 0.5789(6) 0.5023(6) 0.035(3) Uani 0.495(12) 1 d PU A 1
H20A H 0.1159 0.5868 0.5371 0.042 Uiso 0.495(12) 1 d PR A 1
C21A C 0.1539(19) 0.6006(7) 0.4688(8) 0.046(5) Uani 0.495(12) 1 d PU A 1
H21A H 0.1885 0.6252 0.4842 0.068 Uiso 0.495(12) 1 d PR A 1
C20B C -0.1122(18) 0.4551(6) 0.5763(8) 0.043(4) Uani 0.505(12) 1 d PU A 2
H20B H -0.1093 0.4635 0.6104 0.052 Uiso 0.505(12) 1 d PR A 2
C21B C -0.1566(17) 0.4188(7) 0.5816(7) 0.045(5) Uani 0.505(12) 1 d PU A 2
H21B H -0.1779 0.4141 0.6170 0.068 Uiso 0.505(12) 1 d PR A 2
N1 N 0.4995(8) 0.3961(3) 0.7449(4) 0.064(2) Uani 1 1 d U . .
H1A H 0.4302 0.3839 0.7422 0.077 Uiso 1 1 d R . .
N2 N -0.5032(9) 0.7260(3) 0.5284(4) 0.079(3) Uani 1 1 d U . .
H2A H -0.4242 0.7322 0.5161 0.095 Uiso 1 1 d R . .
N3 N 0.3383(9) 0.3941(3) 0.8280(4) 0.195(7) Uani 1 1 d RU . .
H3A H 0.3063 0.4178 0.8412 0.234 Uiso 1 1 d R . .
H3B H 0.4115 0.4001 0.8110 0.234 Uiso 1 1 d R . .
O1 O 0.1588(5) 0.5093(2) 0.7345(2) 0.0358(14) Uani 1 1 d U . .
O2 O 0.2597(5) 0.56381(18) 0.7704(2) 0.0301(13) Uani 1 1 d U . .
O3 O 0.7394(5) 0.56366(17) 0.7703(2) 0.0261(12) Uani 1 1 d U . .
O4 O 0.8441(5) 0.50938(19) 0.7351(2) 0.0349(14) Uani 1 1 d U . .
O5 O 0.6794(11) 0.3836(3) 0.6953(5) 0.113(4) Uani 1 1 d U . .
O6 O 0.4967(8) 0.1873(3) 0.7912(4) 0.080(2) Uani 1 1 d U . .
O7 O 0.6574(10) 0.1798(4) 0.7322(4) 0.111(3) Uani 1 1 d U . .
O8 O 0.0002(6) 0.5169(2) 0.6368(2) 0.0384(14) Uani 1 1 d U . .
O9 O -0.0031(7) 0.5784(2) 0.6008(2) 0.0503(16) Uani 1 1 d U . .
O10 O -0.1562(5) 0.6496(2) 0.6278(2) 0.0390(15) Uani 1 1 d U . .
O11 O -0.2681(7) 0.6229(3) 0.6905(4) 0.078(2) Uani 1 1 d U . .
O12 O -0.7313(7) 0.6219(3) 0.6909(4) 0.076(2) Uani 1 1 d U . .
O13 O -0.8424(5) 0.6499(2) 0.6280(2) 0.0376(15) Uani 1 1 d U . .
O14 O -0.7083(11) 0.7512(4) 0.5256(5) 0.116(4) Uani 1 1 d U . .
O15 O -0.5996(9) 0.8727(3) 0.3240(3) 0.076(2) Uani 1 1 d U . .
O16 O -0.3991(9) 0.8753(3) 0.3269(3) 0.082(2) Uani 1 1 d U . .
O17 O -0.0004(4) 0.59329(16) 0.7172(2) 0.0214(11) Uani 1 1 d U . .
Zn1 Zn -0.15290(9) 0.61323(3) 0.75327(4) 0.0308(3) Uani 1 1 d U . .
Zn2 Zn 0.15391(9) 0.61322(3) 0.75320(4) 0.0307(3) Uani 1 1 d U . .
Zn3 Zn 0.00029(9) 0.53478(3) 0.71021(4) 0.0310(3) Uani 1 1 d U . .
Zn4 Zn 0.00000(9) 0.62435(4) 0.65364(4) 0.0366(3) Uani 1 1 d U . .

loop_
_atom_site_aniso_label
_atom_site_aniso_U_11
_atom_site_aniso_U_22
_atom_site_aniso_U_33
_atom_site_aniso_U_23
_atom_site_aniso_U_13
_atom_site_aniso_U_12
C1 0.036(3) 0.035(4) 0.051(4) 0.003(3) -0.003(3) 0.004(3)
C2 0.043(4) 0.036(4) 0.058(4) 0.004(4) -0.004(4) 0.005(3)
C3 0.038(4) 0.038(4) 0.054(5) 0.007(4) 0.000(4) 0.001(3)
C4 0.043(4) 0.036(4) 0.062(4) 0.003(4) -0.002(4) 0.002(3)
C5 0.044(4) 0.035(4) 0.079(5) 0.004(4) -0.002(4) 0.002(3)
C6 0.052(4) 0.043(4) 0.089(5) 0.004(4) -0.002(4) 0.005(3)
C7 0.046(4) 0.046(4) 0.078(5) 0.009(4) -0.004(4) 0.002(4)
C8 0.045(4) 0.031(4) 0.047(4) 0.004(3) 0.002(3) -0.003(3)
C9 0.085(5) 0.071(5) 0.105(6) -0.004(5) 0.009(5) 0.000(4)
C10 0.095(5) 0.076(5) 0.098(5) 0.002(4) 0.006(4) 0.008(5)
C11 0.108(6) 0.085(5) 0.104(6) -0.010(5) -0.001(5) -0.002(5)
C12 0.107(6) 0.086(6) 0.099(6) -0.007(5) -0.004(5) -0.005(5)
C13 0.114(5) 0.089(5) 0.092(5) 0.001(5) -0.005(5) -0.005(5)
C14 0.103(6) 0.078(5) 0.088(6) 0.013(5) -0.001(5) 0.003(5)
C15 0.100(6) 0.068(5) 0.086(5) 0.005(5) 0.005(5) -0.001(5)
C16 0.122(5) 0.103(5) 0.105(5) 0.001(5) 0.006(4) -0.011(5)
C17 0.060(4) 0.047(4) 0.038(4) -0.001(3) 0.005(4) -0.009(4)
C18 0.097(5) 0.070(5) 0.063(4) -0.006(4) 0.004(4) -0.016(4)
C19 0.100(6) 0.071(5) 0.049(5) -0.008(4) 0.008(5) 0.003(5)
C22 0.101(6) 0.065(5) 0.065(5) -0.007(4) -0.021(5) 0.001(5)
C23 0.050(4) 0.074(5) 0.068(4) 0.024(4) -0.006(4) -0.003(4)
C24 0.056(4) 0.083(5) 0.081(5) 0.028(4) -0.004(4) -0.005(4)
C25 0.057(4) 0.082(6) 0.083(5) 0.028(5) 0.002(4) -0.007(4)
C26 0.058(4) 0.073(5) 0.074(5) 0.029(4) -0.003(4) -0.010(4)
C27 0.060(4) 0.079(6) 0.076(5) 0.032(4) 0.001(4) -0.006(4)
C28 0.065(4) 0.089(5) 0.078(5) 0.035(4) 0.001(4) -0.004(4)
C29 0.055(4) 0.088(6) 0.079(5) 0.032(5) 0.006(4) -0.002(4)
C30 0.050(4) 0.066(5) 0.066(4) 0.021(4) -0.001(4) -0.007(4)
C31 0.113(5) 0.125(6) 0.130(6) 0.023(5) -0.005(5) 0.004(5)
C32 0.126(5) 0.131(6) 0.135(6) 0.026(5) -0.010(5) 0.002(5)
C33 0.119(6) 0.121(6) 0.119(6) 0.026(5) 0.001(5) -0.003(5)
C34 0.113(5) 0.120(6) 0.109(6) 0.022(5) 0.000(5) -0.008(5)
C35 0.092(5) 0.095(5) 0.083(5) 0.009(4) -0.001(4) 0.006(5)
C36 0.115(6) 0.124(6) 0.117(6) 0.015(5) -0.013(5) 0.012(5)
C37 0.133(6) 0.138(7) 0.135(6) 0.019(5) -0.004(6) 0.012(6)
C38 0.070(4) 0.080(5) 0.059(5) 0.004(4) 0.002(4) 0.006(4)
C39 0.120(11) 0.145(13) 0.182(12) -0.006(11) 0.053(9) -0.029(10)
C40 0.221(14) 0.174(14) 0.192(13) 0.027(11) 0.048(11) 0.030(12)
C20A 0.047(6) 0.043(6) 0.015(6) -0.002(5) 0.004(5) 0.009(5)
C21A 0.050(9) 0.049(10) 0.038(9) 0.003(7) 0.008(7) 0.008(8)
C20B 0.053(7) 0.037(6) 0.040(6) -0.011(5) -0.024(5) 0.004(5)
C21B 0.046(9) 0.053(9) 0.037(9) -0.011(8) -0.003(7) 0.003(7)
N1 0.052(4) 0.042(4) 0.099(5) 0.003(4) -0.002(4) 0.003(3)
N2 0.067(4) 0.091(5) 0.079(5) 0.034(4) 0.003(4) -0.010(4)
N3 0.196(10) 0.203(10) 0.187(10) 0.005(8) -0.001(8) 0.026(8)
O1 0.034(3) 0.028(3) 0.045(3) -0.004(3) 0.004(2) 0.003(2)
O2 0.029(3) 0.025(3) 0.037(3) 0.008(2) -0.001(2) -0.001(2)
O3 0.032(3) 0.020(3) 0.026(3) -0.001(2) 0.003(2) -0.002(2)
O4 0.034(3) 0.028(3) 0.043(3) 0.003(3) -0.005(2) -0.002(2)
O5 0.116(7) 0.085(8) 0.138(9) 0.000(6) 0.030(6) 0.000(6)
O6 0.083(5) 0.070(5) 0.088(5) -0.012(4) 0.022(4) -0.014(4)
O7 0.111(6) 0.109(6) 0.113(6) -0.012(5) -0.012(5) -0.001(5)
O8 0.048(3) 0.030(3) 0.037(3) -0.013(3) 0.000(3) -0.002(3)
O9 0.068(4) 0.045(4) 0.038(3) -0.003(3) -0.004(3) 0.000(3)
O10 0.032(3) 0.042(4) 0.043(3) 0.010(3) -0.006(2) -0.002(3)
O11 0.056(4) 0.092(5) 0.086(5) 0.037(4) -0.010(3) -0.004(4)
O12 0.058(4) 0.089(5) 0.080(5) 0.029(4) -0.001(4) 0.004(4)
O13 0.030(3) 0.040(4) 0.043(3) 0.008(3) 0.004(2) -0.004(3)
O14 0.112(6) 0.112(9) 0.125(8) 0.014(7) 0.004(6) 0.009(6)
O15 0.085(5) 0.088(5) 0.055(4) 0.014(4) 0.015(4) 0.028(4)
O16 0.096(5) 0.088(5) 0.063(5) 0.009(4) -0.022(4) -0.040(4)
O17 0.023(2) 0.012(3) 0.028(3) -0.006(2) -0.002(2) 0.001(2)
Zn1 0.0322(6) 0.0263(6) 0.0339(6) -0.0026(4) -0.0007(4) -0.0004(4)
Zn2 0.0318(6) 0.0268(6) 0.0335(6) -0.0016(4) -0.0010(4) -0.0004(4)
Zn3 0.0326(6) 0.0259(6) 0.0346(6) -0.0046(4) -0.0018(4) 0.0003(4)
Zn4 0.0315(6) 0.0437(7) 0.0347(6) 0.0050(5) -0.0011(4) -0.0004(5)

loop_
_atom_type_symbol
_atom_type_description
_atom_type_scat_dispersion_real
_atom_type_scat_dispersion_imag
_atom_type_scat_source
C C 0.0033 0.0016 'International Tables Vol C Tables 4.2.6.8 and 6.1.1.4'
H H 0.0000 0.0000 'International Tables Vol C Tables 4.2.6.8 and 6.1.1.4'
N N 0.0061 0.0033 'International Tables Vol C Tables 4.2.6.8 and 6.1.1.4'
O O 0.0106 0.0060 'International Tables Vol C Tables 4.2.6.8 and 6.1.1.4'
Zn Zn 0.2839 1.4301 'International Tables Vol C Tables 4.2.6.8 and 6.1.1.4'

loop_
_geom_angle_atom_site_label_1
_geom_angle_atom_site_label_2
_geom_angle_atom_site_label_3
_geom_angle
_geom_angle_site_symmetry_1
_geom_angle_site_symmetry_3
O2 C1 O1 122.2(8) . .
O2 C1 C2 122.2(9) . .
O1 C1 C2 115.1(9) . .
C7 C2 C3 117.4(9) . .
C7 C2 C1 125.7(10) . .
C3 C2 C1 116.6(10) . .
C4 C3 C2 119.6(10) . .
C4 C3 H3 120.2 . .
C2 C3 H3 120.2 . .
C5 C4 C3 120.9(10) . .
C5 C4 C8 121.7(9) . .
C3 C4 C8 117.4(10) . .
C4 C5 C6 120.3(10) . .
C4 C5 H5 119.8 . .
C6 C5 H5 119.8 . .
C5 C6 C7 120.1(12) . .
C5 C6 N1 121.4(9) . .
C7 C6 N1 118.5(10) . .
C2 C7 C6 121.5(10) . .
C2 C7 H7 119.2 . .
C6 C7 H7 119.2 . .
O3 C8 O4 124.3(8) . .
O3 C8 C4 118.3(8) . .
O4 C8 C4 117.4(9) . .
O5 C9 N1 118.7(14) . .
O5 C9 C10 116.4(13) . .
N1 C9 C10 124.9(13) . .
C11 C10 C15 120.0 . .
C11 C10 C9 124.5(9) . .
C15 C10 C9 115.2(9) . .
C12 C11 C10 120.0 . .
C12 C11 H11 120.0 . .
C10 C11 H11 120.0 . .
C11 C12 C13 120.0 . .
C11 C12 H12 120.0 . .
C13 C12 H12 120.0 . .
C16 C13 C12 122.1 . .
C16 C13 C14 117.9 . .
C12 C13 C14 120.0 . .
C15 C14 C13 120.0 . .
C15 C14 H14 120.0 . .
C13 C14 H14 120.0 . .
C14 C15 C10 120.0 . .
C14 C15 H15 120.0 . .
C10 C15 H15 120.0 . .
O6 C16 C13 121.6(8) . .
O6 C16 O7 132.2(10) . .
C13 C16 O7 105.1(7) . .
O8 C17 O9 125.3(10) . .
O8 C17 C18 115.3(10) . .
O9 C17 C18 119.3(10) . .
C22 C18 C19 126.1(13) . .
C22 C18 C17 117.7(12) . .
C19 C18 C17 116.1(12) . .
C18 C19 C22 119.9(14) . 3_566
C18 C19 C20A 131.8(13) . .
C22 C19 C20A 106.6(12) 3_566 .
C20B C22 C18 134.8(16) . .
C20B C22 C19 111.7(15) . 3_566
C18 C22 C19 113.5(13) . 3_566
O11 C23 O10 122.2(11) . .
O11 C23 C24 118.2(11) . .
O10 C23 C24 119.4(11) . .
C29 C24 C25 117.5(11) . .
C29 C24 C23 123.1(10) . .
C25 C24 C23 116.9(12) . .
C26 C25 C24 118.8(12) . .
C26 C25 H25 120.6 . .
C24 C25 H25 120.6 . .
C25 C26 C27 118.9(10) . .
C25 C26 C30 117.1(11) . .
C27 C26 C30 121.9(11) . .
C28 C27 C26 118.8(12) . .
C28 C27 H27 120.6 . .
C26 C27 H27 120.6 . .
C29 C28 N2 121.3(11) . .
C29 C28 C27 122.4(12) . .
N2 C28 C27 115.9(12) . .
C28 C29 C24 121.2(11) . .
C28 C29 H29 119.4 . .
C24 C29 H29 119.4 . .
O12 C30 O13 122.8(10) . .
O12 C30 C26 117.6(11) . .
O13 C30 C26 118.7(10) . .
O14 C31 N2 117.6(17) . .
O14 C31 C32 119.7(17) . .
N2 C31 C32 122.5(16) . .
C33 C32 C37 120.0 . .
C33 C32 C31 116.6(12) . .
C37 C32 C31 123.2(12) . .
C32 C33 C34 120.0 . .
C32 C33 H33 120.0 . .
C34 C33 H33 120.0 . .
C35 C34 C33 120.0 . .
C35 C34 H34 120.0 . .
C33 C34 H34 120.0 . .
C34 C35 C36 120.0 . .
C34 C35 C38 113.2(9) . .
C36 C35 C38 126.6(9) . .
C35 C36 C37 120.0 . .
C35 C36 H36 120.0 . .
C37 C36 H36 120.0 . .
C36 C37 C32 120.0 . .
C36 C37 H37 120.0 . .
C32 C37 H37 120.0 . .
O15 C38 O16 115.2(11) . .
O15 C38 C35 120.9(10) . .
O16 C38 C35 123.1(11) . .
N3 C39 H39A 134.2 . .
N3 C39 H39B 104.0 . .
H39A C39 H39B 101.1 . .
N3 C39 H39C 107.2 . .
H39A C39 H39C 99.5 . .
H39B C39 H39C 109.5 . .
N3 C40 H40A 114.2 . .
N3 C40 H40B 108.8 . .
H40A C40 H40B 109.5 . .
N3 C40 H40C 121.0 . .
H40A C40 H40C 100.0 . .
H40B C40 H40C 102.4 . .
C21A C20A C19 135.8(19) . .
C21A C20A H20A 122.5 . .
C19 C20A H20A 101.4 . .
C20A C21A H21A 108.0 . .
C21B C20B C22 142(2) . .
C21B C20B H20B 100.2 . .
C22 C20B H20B 115.9 . .
C20B C21B H21B 109.5 . .
C9 N1 C6 131.4(11) . .
C9 N1 H1A 102.5 . .
C6 N1 H1A 120.2 . .
C31 N2 C28 138.1(13) . .
C31 N2 H2A 109.3 . .
C28 N2 H2A 112.3 . .
C40 N3 C39 120.1(13) . .
C40 N3 H3A 106.0 . .
C39 N3 H3A 104.6 . .
C40 N3 H3B 109.4 . .
C39 N3 H3B 107.8 . .
H3A N3 H3B 108.4 . .
C1 O1 Zn3 126.9(6) . .
C1 O2 Zn2 132.5(6) . .
C8 O3 Zn1 130.9(6) . 1_655
C8 O4 Zn3 127.7(6) . 1_655
C16 O6 Zn4 133.7(8) . 2_546
C16 O7 Zn1 108.8(7) . 2_546
C17 O8 Zn3 126.0(7) . .
C17 O9 Zn4 138.9(7) . .
C23 O10 Zn4 118.8(7) . .
C23 O11 Zn1 137.5(8) . .
C30 O12 Zn2 137.4(8) . 1_455
C30 O13 Zn4 118.1(6) . 1_455
C38 O15 Zn1 139.8(8) . 4_575
C38 O16 Zn2 131.9(8) . 4_575
Zn3 O17 Zn4 115.7(3) . .
Zn3 O17 Zn1 112.2(2) . .
Zn4 O17 Zn1 104.1(2) . .
Zn3 O17 Zn2 111.7(3) . .
Zn4 O17 Zn2 103.8(2) . .
Zn1 O17 Zn2 108.7(2) . .
O17 Zn1 O15 107.5(3) . 4_676
O17 Zn1 O3 107.1(2) . 1_455
O15 Zn1 O3 97.6(3) 4_676 1_455
O17 Zn1 O11 97.8(3) . .
O15 Zn1 O11 150.8(4) 4_676 .
O3 Zn1 O11 88.6(3) 1_455 .
O17 Zn1 O7 115.3(3) . 2_556
O15 Zn1 O7 67.6(4) 4_676 2_556
O3 Zn1 O7 137.5(3) 1_455 2_556
O11 Zn1 O7 88.7(4) . 2_556
O17 Zn1 Zn4 37.81(16) . .
O15 Zn1 Zn4 128.3(2) 4_676 .
O3 Zn1 Zn4 124.76(16) 1_455 .
O11 Zn1 Zn4 66.7(2) . .
O7 Zn1 Zn4 92.5(3) 2_556 .
O17 Zn2 O2 107.1(2) . .
O17 Zn2 O16 107.0(3) . 4_676
O2 Zn2 O16 94.7(3) . 4_676
O17 Zn2 O12 97.9(3) . 1_655
O2 Zn2 O12 88.2(3) . 1_655
O16 Zn2 O12 152.7(4) 4_676 1_655
O17 Zn2 Zn4 37.83(16) . .
O2 Zn2 Zn4 124.83(18) . .
O16 Zn2 Zn4 129.7(2) 4_676 .
O12 Zn2 Zn4 67.1(2) 1_655 .
O17 Zn3 O4 112.8(2) . 1_455
O17 Zn3 O1 113.2(2) . .
O4 Zn3 O1 114.7(3) 1_455 .
O17 Zn3 O8 112.3(2) . .
O4 Zn3 O8 101.5(3) 1_455 .
O1 Zn3 O8 101.0(3) . .
O10 Zn4 O17 121.0(2) . .
O10 Zn4 O13 113.7(3) . 1_655
O17 Zn4 O13 121.0(2) . 1_655
O10 Zn4 O9 93.4(3) . .
O17 Zn4 O9 101.7(3) . .
O13 Zn4 O9 95.2(3) 1_655 .
O10 Zn4 O6 82.4(3) . 2_556
O17 Zn4 O6 85.9(3) . 2_556
O13 Zn4 O6 80.8(3) 1_655 2_556
O9 Zn4 O6 172.4(3) . 2_556
O10 Zn4 Zn1 85.03(18) . .
O17 Zn4 Zn1 38.04(14) . .
O13 Zn4 Zn1 140.7(2) 1_655 .
O9 Zn4 Zn1 118.9(2) . .
O6 Zn4 Zn1 67.21(19) 2_556 .
O10 Zn4 Zn2 141.2(2) . .
O17 Zn4 Zn2 38.39(15) . .
O13 Zn4 Zn2 84.55(19) 1_655 .
O9 Zn4 Zn2 119.9(2) . .
O6 Zn4 Zn2 66.4(2) 2_556 .
Zn1 Zn4 Zn2 62.38(4) . .

loop_
_geom_bond_atom_site_label_1
_geom_bond_atom_site_label_2
_geom_bond_distance
_geom_bond_site_symmetry_2
C1 O2 1.225(11) .
C1 O1 1.344(11) .
C1 C2 1.442(13) .
C2 C7 1.379(15) .
C2 C3 1.430(13) .
C3 C4 1.408(13) .
C3 H3 0.9400 .
C4 C5 1.361(14) .
C4 C8 1.515(13) .
C5 C6 1.367(14) .
C5 H5 0.9400 .
C6 C7 1.406(14) .
C6 N1 1.412(15) .
C7 H7 0.9400 .
C8 O3 1.246(11) .
C8 O4 1.305(11) .
C9 O5 1.318(17) .
C9 N1 1.357(17) .
C9 C10 1.437(17) .
C10 C11 1.3900 .
C10 C15 1.3900 .
C11 C12 1.3900 .
C11 H11 0.9400 .
C12 C13 1.3900 .
C12 H12 0.9400 .
C13 C16 1.3827 .
C13 C14 1.3900 .
C14 C15 1.3900 .
C14 H14 0.9400 .
C15 H15 0.9400 .
C16 O6 1.095(12) .
C16 O7 1.395(15) .
C17 O8 1.232(12) .
C17 O9 1.242(13) .
C17 C18 1.561(16) .
C18 C22 1.367(18) .
C18 C19 1.377(18) .
C19 C22 1.427(18) 3_566
C19 C20A 1.45(2) .
C22 C20B 1.29(2) .
C22 C19 1.427(18) 3_566
C23 O11 1.216(13) .
C23 O10 1.278(12) .
C23 C24 1.453(16) .
C24 C29 1.411(17) .
C24 C25 1.432(16) .
C25 C26 1.401(16) .
C25 H25 0.9400 .
C26 C27 1.431(16) .
C26 C30 1.461(15) .
C27 C28 1.378(15) .
C27 H27 0.9400 .
C28 C29 1.338(16) .
C28 N2 1.353(15) .
C29 H29 0.9400 .
C30 O12 1.231(13) .
C30 O13 1.271(12) .
C31 O14 1.315(18) .
C31 N2 1.34(2) .
C31 C32 1.40(2) .
C32 C33 1.3900 .
C32 C37 1.3900 .
C33 C34 1.3900 .
C33 H33 0.9400 .
C34 C35 1.3900 .
C34 H34 0.9400 .
C35 C36 1.3900 .
C35 C38 1.427(13) .
C36 C37 1.3900 .
C36 H36 0.9400 .
C37 H37 0.9400 .
C38 O15 1.169(13) .
C38 O16 1.291(12) .
C39 N3 1.219(15) .
C39 H39A 0.7584 .
C39 H39B 0.9599 .
C39 H39C 0.9599 .
C40 N3 1.165(14) .
C40 H40A 0.9601 .
C40 H40B 0.9600 .
C40 H40C 0.8912 .
C20A C21A 1.19(3) .
C20A H20A 0.9431 .
C21A H21A 0.9601 .
C20B C21B 1.27(3) .
C20B H20B 0.9304 .
C21B H21B 0.9601 .
N1 H1A 0.8219 .
N2 H2A 0.9000 .
N3 H3A 0.8999 .
N3 H3B 0.9000 .
O1 Zn3 1.942(6) .
O2 Zn2 1.986(6) .
O3 Zn1 2.000(5) 1_655
O4 Zn3 1.926(6) 1_655
O6 Zn4 2.489(10) 2_546
O7 Zn1 2.183(13) 2_546
O8 Zn3 2.000(6) .
O9 Zn4 2.025(7) .
O10 Zn4 1.933(6) .
O11 Zn1 2.049(9) .
O12 Zn2 2.033(8) 1_455
O13 Zn4 1.947(5) 1_455
O15 Zn1 1.977(9) 4_575
O16 Zn2 2.032(9) 4_575
O17 Zn3 1.898(5) .
O17 Zn4 1.937(5) .
O17 Zn1 1.947(5) .
O17 Zn2 1.961(5) .
Zn1 O15 1.977(9) 4_676
Zn1 O3 2.000(5) 1_455
Zn1 O7 2.183(13) 2_556
Zn1 Zn4 3.0639(16) .
Zn2 O16 2.032(9) 4_676
Zn2 O12 2.033(8) 1_655
Zn2 Zn4 3.0677(17) .
Zn3 O4 1.926(6) 1_455
Zn4 O13 1.947(6) 1_655
Zn4 O6 2.489(10) 2_556

loop_
_geom_torsion_atom_site_label_1
_geom_torsion_atom_site_label_2
_geom_torsion_atom_site_label_3
_geom_torsion_atom_site_label_4
_geom_torsion
_geom_torsion_site_symmetry_1
_geom_torsion_site_symmetry_4
O2 C1 C2 C7 157.5(11) . .
O1 C1 C2 C7 -14.7(15) . .
O2 C1 C2 C3 -27.9(15) . .
O1 C1 C2 C3 159.9(9) . .
C7 C2 C3 C4 2.0(15) . .
C1 C2 C3 C4 -173.1(9) . .
C2 C3 C4 C5 0.0(16) . .
C2 C3 C4 C8 176.9(9) . .
C3 C4 C5 C6 -3.3(18) . .
C8 C4 C5 C6 180.0(11) . .
C4 C5 C6 C7 4.5(18) . .
C4 C5 C6 N1 -178.9(11) . .
C3 C2 C7 C6 -0.8(17) . .
C1 C2 C7 C6 173.7(11) . .
C5 C6 C7 C2 -2.4(19) . .
N1 C6 C7 C2 -179.1(11) . .
C5 C4 C8 O3 -161.8(10) . .
C3 C4 C8 O3 21.3(14) . .
C5 C4 C8 O4 16.4(15) . .
C3 C4 C8 O4 -160.4(9) . .
O5 C9 C10 C11 -15.3(19) . .
N1 C9 C10 C11 163.1(11) . .
O5 C9 C10 C15 158.4(12) . .
N1 C9 C10 C15 -23.2(19) . .
C15 C10 C11 C12 0.0 . .
C9 C10 C11 C12 173.4(11) . .
C10 C11 C12 C13 0.0 . .
C11 C12 C13 C16 178.1 . .
C11 C12 C13 C14 0.0 . .
C16 C13 C14 C15 -178.2 . .
C12 C13 C14 C15 0.0 . .
C13 C14 C15 C10 0.0 . .
C11 C10 C15 C14 0.0 . .
C9 C10 C15 C14 -174.0(10) . .
C12 C13 C16 O6 -173.6(12) . .
C14 C13 C16 O6 4.6(12) . .
C12 C13 C16 O7 17.1(9) . .
C14 C13 C16 O7 -164.7(9) . .
O8 C17 C18 C22 25.5(17) . .
O9 C17 C18 C22 -151.5(13) . .
O8 C17 C18 C19 -157.8(12) . .
O9 C17 C18 C19 25.2(18) . .
C22 C18 C19 C22 -9(3) . 3_566
C17 C18 C19 C22 174.7(12) . 3_566
C22 C18 C19 C20A -171.5(16) . .
C17 C18 C19 C20A 12(2) . .
C19 C18 C22 C20B -171.7(18) . .
C17 C18 C22 C20B 5(3) . .
C19 C18 C22 C19 8(3) . 3_566
C17 C18 C22 C19 -175.2(11) . 3_566
O11 C23 C24 C29 176.3(15) . .
O10 C23 C24 C29 2(2) . .
O11 C23 C24 C25 -22(2) . .
O10 C23 C24 C25 163.1(13) . .
C29 C24 C25 C26 -18(2) . .
C23 C24 C25 C26 179.6(13) . .
C24 C25 C26 C27 17(2) . .
C24 C25 C26 C30 -179.6(13) . .
C25 C26 C27 C28 -8(2) . .
C30 C26 C27 C28 -170.6(14) . .
C26 C27 C28 C29 0(2) . .
C26 C27 C28 N2 -173.3(14) . .
N2 C28 C29 C24 171.4(15) . .
C27 C28 C29 C24 -1(3) . .
C25 C24 C29 C28 10(2) . .
C23 C24 C29 C28 171.6(15) . .
C25 C26 C30 O12 24(2) . .
C27 C26 C30 O12 -173.3(14) . .
C25 C26 C30 O13 -167.1(12) . .
C27 C26 C30 O13 -4(2) . .
O14 C31 C32 C33 -11(2) . .
N2 C31 C32 C33 173.4(14) . .
O14 C31 C32 C37 164.1(13) . .
N2 C31 C32 C37 -11(3) . .
C37 C32 C33 C34 0.0 . .
C31 C32 C33 C34 175.6(16) . .
C32 C33 C34 C35 0.0 . .
C33 C34 C35 C36 0.0 . .
C33 C34 C35 C38 176.1(11) . .
C34 C35 C36 C37 0.0 . .
C38 C35 C36 C37 -175.5(13) . .
C35 C36 C37 C32 0.0 . .
C33 C32 C37 C36 0.0 . .
C31 C32 C37 C36 -175.3(17) . .
C34 C35 C38 O15 -10.1(15) . .
C36 C35 C38 O15 165.7(10) . .
C34 C35 C38 O16 -179.8(10) . .
C36 C35 C38 O16 -4.0(17) . .
C18 C19 C20A C21A -178(2) . .
C22 C19 C20A C21A 17(3) 3_566 .
C18 C22 C20B C21B -173(2) . .
C19 C22 C20B C21B 7(4) 3_566 .
O5 C9 N1 C6 -10(2) . .
C10 C9 N1 C6 171.7(13) . .
C5 C6 N1 C9 -25(2) . .
C7 C6 N1 C9 151.3(14) . .
O14 C31 N2 C28 5(3) . .
C32 C31 N2 C28 -179.8(18) . .
C29 C28 N2 C31 -164(2) . .
C27 C28 N2 C31 9(3) . .
O2 C1 O1 Zn3 23.9(13) . .
C2 C1 O1 Zn3 -163.9(6) . .
O1 C1 O2 Zn2 -35.3(14) . .
C2 C1 O2 Zn2 153.0(7) . .
O4 C8 O3 Zn1 30.1(14) . 1_655
C4 C8 O3 Zn1 -151.8(7) . 1_655
O3 C8 O4 Zn3 -21.9(14) . 1_655
C4 C8 O4 Zn3 160.0(7) . 1_655
C13 C16 O6 Zn4 -154.4(6) . 2_546
O7 C16 O6 Zn4 12(2) . 2_546
O6 C16 O7 Zn1 12(2) . 2_546
C13 C16 O7 Zn1 180.0(4) . 2_546
O9 C17 O8 Zn3 -2.1(15) . .
C18 C17 O8 Zn3 -179.0(7) . .
O8 C17 O9 Zn4 4.5(18) . .
C18 C17 O9 Zn4 -178.7(8) . .
O11 C23 O10 Zn4 6.5(18) . .
C24 C23 O10 Zn4 -179.2(10) . .
O10 C23 O11 Zn1 30(2) . .
C24 C23 O11 Zn1 -144.3(11) . .
O13 C30 O12 Zn2 -26(2) . 1_455
C26 C30 O12 Zn2 143.1(11) . 1_455
O12 C30 O13 Zn4 -11.3(17) . 1_455
C26 C30 O13 Zn4 179.8(9) . 1_455
O16 C38 O15 Zn1 25(2) . 4_575
C35 C38 O15 Zn1 -145.0(11) . 4_575
O15 C38 O16 Zn2 -28.3(17) . 4_575
C35 C38 O16 Zn2 141.9(11) . 4_575
Zn3 O17 Zn1 O15 103.3(4) . 4_676
Zn4 O17 Zn1 O15 -130.9(3) . 4_676
Zn2 O17 Zn1 O15 -20.7(4) . 4_676
Zn3 O17 Zn1 O3 -0.7(3) . 1_455
Zn4 O17 Zn1 O3 125.2(2) . 1_455
Zn2 O17 Zn1 O3 -124.7(3) . 1_455
Zn3 O17 Zn1 O11 -91.6(4) . .
Zn4 O17 Zn1 O11 34.3(3) . .
Zn2 O17 Zn1 O11 144.4(3) . .
Zn3 O17 Zn1 O7 176.2(4) . 2_556
Zn4 O17 Zn1 O7 -58.0(4) . 2_556
Zn2 O17 Zn1 O7 52.2(4) . 2_556
Zn3 O17 Zn1 Zn4 -125.9(4) . .
Zn2 O17 Zn1 Zn4 110.2(3) . .
C23 O11 Zn1 O17 -55.6(15) . .
C23 O11 Zn1 O15 94.3(16) . 4_676
C23 O11 Zn1 O3 -162.7(15) . 1_455
C23 O11 Zn1 O7 59.7(15) . 2_556
C23 O11 Zn1 Zn4 -33.6(14) . .
Zn3 O17 Zn2 O2 -0.1(3) . .
Zn4 O17 Zn2 O2 -125.4(2) . .
Zn1 O17 Zn2 O2 124.2(3) . .
Zn3 O17 Zn2 O16 -100.7(3) . 4_676
Zn4 O17 Zn2 O16 134.0(3) . 4_676
Zn1 O17 Zn2 O16 23.6(4) . 4_676
Zn3 O17 Zn2 O12 90.5(3) . 1_655
Zn4 O17 Zn2 O12 -34.8(3) . 1_655
Zn1 O17 Zn2 O12 -145.2(3) . 1_655
Zn3 O17 Zn2 Zn4 125.3(3) . .
Zn1 O17 Zn2 Zn4 -110.4(3) . .
C1 O2 Zn2 O17 22.1(8) . .
C1 O2 Zn2 O16 131.6(8) . 4_676
C1 O2 Zn2 O12 -75.6(8) . 1_655
C1 O2 Zn2 Zn4 -15.4(8) . .
Zn4 O17 Zn3 O4 -114.4(3) . 1_455
Zn1 O17 Zn3 O4 4.9(4) . 1_455
Zn2 O17 Zn3 O4 127.2(3) . 1_455
Zn4 O17 Zn3 O1 113.2(3) . .
Zn1 O17 Zn3 O1 -127.5(3) . .
Zn2 O17 Zn3 O1 -5.2(3) . .
Zn4 O17 Zn3 O8 -0.4(3) . .
Zn1 O17 Zn3 O8 119.0(3) . .
Zn2 O17 Zn3 O8 -118.7(3) . .
C1 O1 Zn3 O17 -3.6(7) . .
C1 O1 Zn3 O4 -135.1(7) . 1_455
C1 O1 Zn3 O8 116.6(7) . .
C17 O8 Zn3 O17 0.3(8) . .
C17 O8 Zn3 O4 121.1(8) . 1_455
C17 O8 Zn3 O1 -120.6(8) . .
C23 O10 Zn4 O17 -6.7(10) . .
C23 O10 Zn4 O13 -163.7(8) . 1_655
C23 O10 Zn4 O9 99.1(9) . .
C23 O10 Zn4 O6 -87.2(9) . 2_556
C23 O10 Zn4 Zn1 -19.6(9) . .
C23 O10 Zn4 Zn2 -51.3(10) . .
Zn3 O17 Zn4 O10 102.5(3) . .
Zn1 O17 Zn4 O10 -21.2(4) . .
Zn2 O17 Zn4 O10 -134.9(3) . .
Zn3 O17 Zn4 O13 -102.2(3) . 1_655
Zn1 O17 Zn4 O13 134.2(3) . 1_655
Zn2 O17 Zn4 O13 20.5(4) . 1_655
Zn3 O17 Zn4 O9 1.3(3) . .
Zn1 O17 Zn4 O9 -122.4(3) . .
Zn2 O17 Zn4 O9 123.9(3) . .
Zn3 O17 Zn4 O6 -178.9(3) . 2_556
Zn1 O17 Zn4 O6 57.4(3) . 2_556
Zn2 O17 Zn4 O6 -56.2(3) . 2_556
Zn3 O17 Zn4 Zn1 123.7(4) . .
Zn2 O17 Zn4 Zn1 -113.7(3) . .
Zn3 O17 Zn4 Zn2 -122.7(3) . .
Zn1 O17 Zn4 Zn2 113.7(3) . .
C17 O9 Zn4 O10 -126.5(11) . .
C17 O9 Zn4 O17 -3.9(11) . .
C17 O9 Zn4 O13 119.3(11) . 1_655
C17 O9 Zn4 O6 177.5(18) . 2_556
C17 O9 Zn4 Zn1 -40.4(11) . .
C17 O9 Zn4 Zn2 32.6(11) . .
O17 Zn1 Zn4 O10 161.9(3) . .
O15 Zn1 Zn4 O10 -131.3(4) 4_676 .
O3 Zn1 Zn4 O10 89.9(3) 1_455 .
O11 Zn1 Zn4 O10 19.3(4) . .
O7 Zn1 Zn4 O10 -68.2(3) 2_556 .
O15 Zn1 Zn4 O17 66.8(5) 4_676 .
O3 Zn1 Zn4 O17 -72.0(3) 1_455 .
O11 Zn1 Zn4 O17 -142.6(4) . .
O7 Zn1 Zn4 O17 129.9(4) 2_556 .
O17 Zn1 Zn4 O13 -76.0(4) . 1_655
O15 Zn1 Zn4 O13 -9.2(5) 4_676 1_655
O3 Zn1 Zn4 O13 -148.0(4) 1_455 1_655
O11 Zn1 Zn4 O13 141.4(4) . 1_655
O7 Zn1 Zn4 O13 53.9(4) 2_556 1_655
O17 Zn1 Zn4 O9 70.8(3) . .
O15 Zn1 Zn4 O9 137.6(5) 4_676 .
O3 Zn1 Zn4 O9 -1.2(3) 1_455 .
O11 Zn1 Zn4 O9 -71.8(4) . .
O7 Zn1 Zn4 O9 -159.3(4) 2_556 .
O17 Zn1 Zn4 O6 -114.2(3) . 2_556
O15 Zn1 Zn4 O6 -47.4(5) 4_676 2_556
O3 Zn1 Zn4 O6 173.8(3) 1_455 2_556
O11 Zn1 Zn4 O6 103.1(4) . 2_556
O7 Zn1 Zn4 O6 15.6(4) 2_556 2_556
O17 Zn1 Zn4 Zn2 -39.9(2) . .
O15 Zn1 Zn4 Zn2 26.9(4) 4_676 .
O3 Zn1 Zn4 Zn2 -111.9(2) 1_455 .
O11 Zn1 Zn4 Zn2 177.5(3) . .
O7 Zn1 Zn4 Zn2 90.0(3) 2_556 .
O17 Zn2 Zn4 O10 75.8(4) . .
O2 Zn2 Zn4 O10 147.5(4) . .
O16 Zn2 Zn4 O10 12.4(5) 4_676 .
O12 Zn2 Zn4 O10 -142.1(4) 1_655 .
O2 Zn2 Zn4 O17 71.7(3) . .
O16 Zn2 Zn4 O17 -63.4(5) 4_676 .
O12 Zn2 Zn4 O17 142.1(4) 1_655 .
O17 Zn2 Zn4 O13 -162.5(3) . 1_655
O2 Zn2 Zn4 O13 -90.7(3) . 1_655
O16 Zn2 Zn4 O13 134.2(4) 4_676 1_655
O12 Zn2 Zn4 O13 -20.3(4) 1_655 1_655
O17 Zn2 Zn4 O9 -69.6(3) . .
O2 Zn2 Zn4 O9 2.1(3) . .
O16 Zn2 Zn4 O9 -133.0(5) 4_676 .
O12 Zn2 Zn4 O9 72.5(4) 1_655 .
O17 Zn2 Zn4 O6 115.2(3) . 2_556
O2 Zn2 Zn4 O6 -173.1(3) . 2_556
O16 Zn2 Zn4 O6 51.8(4) 4_676 2_556
O12 Zn2 Zn4 O6 -102.7(4) 1_655 2_556
O17 Zn2 Zn4 Zn1 39.6(2) . .
O2 Zn2 Zn4 Zn1 111.31(19) . .
O16 Zn2 Zn4 Zn1 -23.8(4) 4_676 .
O12 Zn2 Zn4 Zn1 -178.3(3) 1_655 .

loop_
_platon_squeeze_void_nr
_platon_squeeze_void_average_x
_platon_squeeze_void_average_y
_platon_squeeze_void_average_z
_platon_squeeze_void_volume
_platon_squeeze_void_count_electrons
_platon_squeeze_void_content
1 -0.036 0.004 0.004 5574 3492 ' '
